data_4123195
loop_
_publ_author_name
'Robinson, Sean W.'
'Mustoe, Chantal L.'
'White, Nicholas G.'
'Brown, Asha'
'Thompson, Amber L.'
'Kennepohl, Pierre'
'Beer, Paul D.'

_publ_section_title
;
 Evidence for halogen bond covalency in acyclic and interlocked
 halogen-bonding receptor anion recognition.
;
_journal_issue 1
_journal_name_full 'Journal of the American Chemical Society'
_journal_page_first 499
_journal_page_last 507
_journal_paper_doi 10.1021/ja511648d
_journal_volume 137
_journal_year 2015
_chemical_compound_source synthesized
_chemical_formula_moiety 'C34 H36 I2 N7 O6, C32 H38 N2 O9, Br'
_chemical_formula_sum 'C66 H74 Br I2 N9 O15'
_chemical_formula_weight 1567.08
_space_group_IT_number 2
_symmetry_cell_setting triclinic
_symmetry_space_group_name_Hall '-P 1'
_symmetry_space_group_name_H-M 'P -1'
_atom_sites_solution_hydrogens difmap
_atom_sites_solution_primary other
_cell_angle_alpha 73.074(9)
_cell_angle_beta 69.278(9)
_cell_angle_gamma 84.858(10)
_cell_formula_units_Z 2
_cell_length_a 13.9754(16)
_cell_length_b 15.0529(19)
_cell_length_c 17.8496(9)
_cell_measurement_reflns_used 4698
_cell_measurement_temperature 100
_cell_measurement_theta_max 23
_cell_measurement_theta_min 2
_cell_volume 3359.6(7)
_computing_cell_refinement 'CrysAlis, (Oxford Diffraction, 2002)'
_computing_data_collection 'Crystal Clear (Rigaku, 1997--2002)'
_computing_data_reduction 'CrysAlis, (Oxford Diffraction, 2002)'
_computing_publication_material 'CRYSTALS (Betteridge et al., 2003)'
_computing_structure_refinement 'CRYSTALS (Betteridge et al., 2003)'
_computing_structure_solution 'Superflip (Palatinus & Chapuis, 2007)'
_diffrn_ambient_pressure 101
_diffrn_ambient_temperature 100
_diffrn_measured_fraction_theta_full 0.859
_diffrn_measured_fraction_theta_max 0.828
_diffrn_measurement_device Area
_diffrn_measurement_device_type synchrotron
_diffrn_measurement_method \w
_diffrn_radiation_monochromator synchrotron
_diffrn_radiation_type synchrotron
_diffrn_radiation_wavelength 0.68890
_diffrn_reflns_av_R_equivalents 0.116
_diffrn_reflns_limit_h_max 18
_diffrn_reflns_limit_h_min -15
_diffrn_reflns_limit_k_max 19
_diffrn_reflns_limit_k_min -17
_diffrn_reflns_limit_l_max 21
_diffrn_reflns_limit_l_min 0
_diffrn_reflns_number 32498
_diffrn_reflns_theta_full 25.042
_diffrn_reflns_theta_max 26.360
_diffrn_reflns_theta_min 1.510
_diffrn_standards_number 0
_exptl_absorpt_coefficient_mu 1.603
_exptl_absorpt_correction_T_max 1.00
_exptl_absorpt_correction_T_min 0.72
_exptl_absorpt_correction_type multi-scan
_exptl_absorpt_process_details 'CrysAlis, (Oxford Diffraction, 2002)'
_exptl_crystal_colour colourless
_exptl_crystal_density_diffrn 1.549
_exptl_crystal_density_meas ?
_exptl_crystal_density_method 'not measured'
_exptl_crystal_description needle
_exptl_crystal_F_000 1587.999
_exptl_crystal_size_max 0.023
_exptl_crystal_size_mid 0.016
_exptl_crystal_size_min 0.004
_platon_squeeze_details
;
The discrete Fourier transform of the void region were treated as 
contributions to the A and B parts of the calculated structure factors.
;
_refine_diff_density_max 1.97
_refine_diff_density_min -2.33
_refine_ls_extinction_method None
_refine_ls_goodness_of_fit_ref 1.0047
_refine_ls_hydrogen_treatment constr
_refine_ls_matrix_type full
_refine_ls_number_parameters 1019
_refine_ls_number_reflns 9186
_refine_ls_number_restraints 544
_refine_ls_R_factor_all 0.1480
_refine_ls_R_factor_gt 0.1009
_refine_ls_shift/su_max 0.0013602
_refine_ls_shift/su_mean 0.0000447
_refine_ls_structure_factor_coef Fsqd
_refine_ls_weighting_details
;
 Method, part 1, Chebychev polynomial, (Watkin, 1994, Prince, 1982) 
 [weight] = 1.0/[A~0~*T~0~(x)+A~1~*T~1~(x) ... +A~n-1~]*T~n-1~(x)] 
 where A~i~ are the Chebychev coefficients listed below and x= Fcalc/Fmax 
 Method = Robust Weighting (Prince, 1982) 
 W = [weight] * [1-(deltaF/6*sigmaF)^2^]^2^ 
 A~i~ are: 
 0.569E+04 0.947E+04 0.595E+04 0.255E+04 602. 
;
_refine_ls_weighting_scheme calc
_refine_ls_wR_factor_all 0.3519
_refine_ls_wR_factor_gt 0.2635
_refine_ls_wR_factor_ref 0.3518
_reflns_limit_h_max 18
_reflns_limit_h_min -15
_reflns_limit_k_max 19
_reflns_limit_k_min -17
_reflns_limit_l_max 21
_reflns_limit_l_min 0
_reflns_number_gt 4794
_reflns_number_total 12496
_reflns_threshold_expression I>2.0\s(I)
_oxford_diffrn_Wilson_B_factor 6.40
_oxford_diffrn_Wilson_scale 0.18
_oxford_refine_ls_r_factor_ref 0.1480
_oxford_refine_ls_scale 2.65(5)
_oxford_reflns_number_all 9187
_oxford_reflns_threshold_expression_ref I>-3.0\s(I)
_cod_data_source_file ja511648d_si_002.cif
_cod_data_source_block 9Br
_cod_depositor_comments
;
The following automatic conversions were performed:

'_atom_sites_solution_primary' value 'Other' changed to 'other'
according to
/home/saulius/struct/COD-crude-data--automatic-downloads/rss-feeds/ACS/lib/dictionaries/cif_core.dic
dictionary named 'cif_core.dic' version 2.4.2 from 2011-04-26.

Automatic conversion script
Id: cif_fix_values 2935 2014-11-11 08:27:57Z andrius 

The following automatic conversions were performed:

'_exptl_crystal_density_meas' value 'not measured' was changed to '?'
- the value is perceived as not measured.

Automatic conversion script
Id: cif_fix_values 3008 2015-01-20 13:52:24Z robertas 

 Adding full bibliography for 4123193--4123198.cif.
;
_cod_original_sg_symbol_H-M 'P -1 '
_cod_original_formula_sum 'C66.00 H74.00 Br1 I2 N9 O15'
_cod_database_code 4123195

loop_
_symmetry_equiv_pos_as_xyz
x,y,z
-x,-y,-z

loop_
_atom_site_label
_atom_site_type_symbol
_atom_site_fract_x
_atom_site_fract_y
_atom_site_fract_z
_atom_site_U_iso_or_equiv
_atom_site_occupancy
_atom_site_adp_type
_atom_site_refinement_flags_posn
_atom_site_refinement_flags_occupancy
_atom_site_disorder_assembly
_atom_site_disorder_group
C1 C 1.4320(9) 0.5987(13) 0.6387(11) 0.1015 1.0000 Uani D . . .
C2 C 1.3603(9) 0.6495(12) 0.6852(10) 0.0992 1.0000 Uani D . . .
C3 C 1.2595(8) 0.6516(11) 0.6874(9) 0.0893 1.0000 Uani D . . .
C4 C 1.2304(8) 0.6031(11) 0.6426(10) 0.0849 1.0000 Uani D . . .
C5 C 1.3031(9) 0.5531(10) 0.5951(8) 0.0846 1.0000 Uani D . . .
C6 C 1.4044(8) 0.5522(11) 0.5923(9) 0.0946 1.0000 Uani D . . .
C7 C 1.1873(14) 0.7096(15) 0.7371(10) 0.0959 1.0000 Uani . . . .
O8 O 1.2191(10) 0.7585(10) 0.7688(9) 0.1105 1.0000 Uani . . . .
N9 N 1.0890(11) 0.7005(11) 0.7534(9) 0.0956 1.0000 Uani . . . .
C10 C 1.0126(15) 0.7553(14) 0.8023(12) 0.1045 1.0000 Uani . . . .
C11 C 0.9153(14) 0.7043(15) 0.8517(13) 0.1019 1.0000 Uani . . . .
H11 H 1.4993 0.5971 0.6373 0.1190 1.0000 Uiso R . . .
O12 O 0.9234(10) 0.6254(9) 0.9153(8) 0.0940 1.0000 Uani . . . .
C13 C 0.8369(9) 0.5723(9) 0.9653(8) 0.0835 1.0000 Uani D . . .
C14 C 0.7389(10) 0.6027(9) 0.9676(9) 0.0960 1.0000 Uani D . . .
C15 C 0.6543(9) 0.5448(11) 1.0191(10) 0.0979 1.0000 Uani D . . .
C16 C 0.6661(9) 0.4610(10) 1.0750(9) 0.0980 1.0000 Uani D . . .
C17 C 0.7646(10) 0.4324(9) 1.0745(8) 0.0886 1.0000 Uani D . . .
C18 C 0.8494(9) 0.4900(10) 1.0220(9) 0.0890 1.0000 Uani D . . .
O19 O 0.5896(10) 0.3972(9) 1.1283(7) 0.0927 1.0000 Uani . . . .
C20 C 0.4900(16) 0.4237(17) 1.1307(15) 0.1191 1.0000 Uani . . . .
C21 C 0.4165(17) 0.3477(15) 1.1838(14) 0.1173 1.0000 Uani . . . .
H21 H 1.3795 0.6814 0.7150 0.1220 1.0000 Uiso R . . .
O22 O 0.4225(9) 0.2781(10) 1.1466(8) 0.1002 1.0000 Uani . . . .
C23 C 0.3485(15) 0.2077(15) 1.1916(13) 0.1061 1.0000 Uani . . . .
C24 C 0.3555(14) 0.1400(15) 1.1471(12) 0.1033 1.0000 Uani . . . .
O25 O 0.4443(9) 0.0842(9) 1.1468(8) 0.0951 1.0000 Uani . . . .
C26 C 0.4533(16) 0.0157(15) 1.1103(15) 0.1130 1.0000 Uani . . . .
C27 C 0.5448(17) -0.0462(15) 1.1141(15) 0.1167 1.0000 Uani . . . .
O28 O 0.6347(9) 0.0088(9) 1.0570(8) 0.1010 1.0000 Uani . . . .
C29 C 0.7182(13) -0.0493(12) 1.0305(11) 0.0874 1.0000 Uani . . . .
C30 C 0.8106(14) 0.0094(14) 0.9685(11) 0.0966 1.0000 Uani . . . .
O31 O 0.7873(10) 0.0583(10) 0.8966(9) 0.1055 1.0000 Uani . . . .
C32 C 0.8637(10) 0.1175(11) 0.8346(9) 0.0902 1.0000 Uani D . . .
C33 C 0.9641(11) 0.1210(11) 0.8328(10) 0.1087 1.0000 Uani D . . .
C34 C 1.0336(10) 0.1865(12) 0.7691(11) 0.1080 1.0000 Uani D . . .
C35 C 1.0055(10) 0.2447(11) 0.7038(10) 0.0974 1.0000 Uani D . . .
C36 C 0.9058(11) 0.2390(11) 0.7042(10) 0.1044 1.0000 Uani D . . .
C37 C 0.8350(9) 0.1758(12) 0.7699(10) 0.1032 1.0000 Uani D . . .
O38 O 1.0807(10) 0.3035(10) 0.6420(8) 0.1043 1.0000 Uani . . . .
C39 C 1.0538(15) 0.3670(16) 0.5798(11) 0.1073 1.0000 Uani . . . .
C40 C 1.1461(14) 0.4287(17) 0.5202(12) 0.1087 1.0000 Uani . . . .
N41 N 1.1807(11) 0.4838(11) 0.5610(9) 0.0967 1.0000 Uani . . . .
H41 H 1.1629 0.6036 0.6450 0.1050 1.0000 Uiso R . . .
C42 C 1.2795(14) 0.4979(13) 0.5463(11) 0.0907 1.0000 Uani . . . .
O43 O 1.3478(9) 0.4687(10) 0.4942(8) 0.1045 1.0000 Uani . . . .
N44 N 0.6898(7) 0.1990(9) 1.0890(6) 0.0844 1.0000 Uani D . . .
C45 C 0.6408(8) 0.2258(11) 1.0304(8) 0.0859 1.0000 Uani D . . .
C46 C 0.6961(9) 0.2687(11) 0.9470(8) 0.0914 1.0000 Uani D . . .
C47 C 0.8017(9) 0.2827(10) 0.9223(7) 0.0833 1.0000 Uani D . . .
C48 C 0.8504(8) 0.2553(11) 0.9819(7) 0.0809 1.0000 Uani D . . .
C49 C 0.7947(8) 0.2105(11) 1.0645(7) 0.0883 1.0000 Uani D . . .
C50 C 0.6328(14) 0.1556(14) 1.1742(11) 0.0987 1.0000 Uani . . . .
C51 C 0.6375(13) 0.2945(14) 0.8874(12) 0.0931 1.0000 Uani . . . .
N52 N 0.5464(12) 0.2535(12) 0.9094(10) 0.1111 1.0000 Uani . . . .
N53 N 0.5143(12) 0.2878(14) 0.8431(10) 0.1153 1.0000 Uani D . . .
N54 N 0.5828(11) 0.3462(13) 0.7859(9) 0.1282 1.0000 Uani D . . .
C55 C 0.6609(16) 0.3556(14) 0.8103(14) 0.1045 1.0000 Uani . . . .
I56 I 0.77227(9) 0.45869(9) 0.74356(8) 0.0949 1.0000 Uani . . . .
C57 C 0.5600(17) 0.3750(17) 0.7080(10) 0.1272 0.38(2) Uani D P 1 1
C58 C 0.5835(18) 0.297(3) 0.6652(17) 0.1273 0.38(2) Uani D P 1 1
O59 O 0.6894(14) 0.3046(10) 0.6139(9) 0.1275 0.38(2) Uani D P 1 1
C60 C 0.7141(12) 0.2412(10) 0.5633(9) 0.1278 0.38(2) Uani D P 1 1
H61 H 1.4530 0.5190 0.5604 0.1140 1.0000 Uiso R . . .
C61 C 0.6372(12) 0.1921(10) 0.5580(9) 0.1279 0.38(2) Uani D P 1 1
C62 C 0.6636(14) 0.1306(10) 0.5078(9) 0.1281 0.38(2) Uani D P 1 1
C63 C 0.7666(15) 0.1183(10) 0.4631(9) 0.1282 0.38(2) Uani D P 1 1
C64 C 0.8430(13) 0.1675(12) 0.4685(9) 0.1281 0.38(2) Uani D P 1 1
C65 C 0.8168(12) 0.2289(11) 0.5183(9) 0.1279 0.38(2) Uani D P 1 1
O66 O 0.7939(19) 0.0561(12) 0.4112(9) 0.1285 0.38(2) Uani D P 1 1
C67 C 0.8367(16) -0.0270(12) 0.4491(12) 0.1288 0.38(2) Uani D P 1 1
C68 C 0.9415(13) -0.0406(18) 0.388(2) 0.1291 0.38(2) Uani D P 1 1
O69 O 1.0064(14) 0.0366(12) 0.371(2) 0.1292 0.38(2) Uani D P 1 1
C70 C 1.1099(15) 0.0153(13) 0.3283(8) 0.1291 0.38(2) Uani D P 1 1
C71 C 1.1822(14) 0.0724(12) 0.3431(8) 0.1291 0.38(2) Uani D P 1 1
C72 C 1.1451(15) 0.1384(12) 0.3822(8) 0.1291 0.38(2) Uani D P 1 1
C73 C 1.2170(19) 0.1963(11) 0.3969(10) 0.1291 0.38(2) Uani D P 1 1
O74 O 1.308(2) 0.145(2) 0.399(3) 0.1290 0.38(2) Uani D P 1 1
C75 C 1.378(3) 0.2030(14) 0.407(2) 0.1289 0.38(2) Uani D P 1 1
C76 C 1.4563(15) 0.1431(16) 0.4390(10) 0.1289 0.38(2) Uani D P 1 1
O77 O 1.4057(13) 0.0806(10) 0.5192(8) 0.1553 1.0000 Uani D . . .
C78 C 1.3770(17) 0.1294(12) 0.5815(8) 0.1163 1.0000 Uani D . . .
C79 C 1.3393(19) 0.0685(10) 0.6618(9) 0.1409 1.0000 Uani D . . .
C80 C 1.3070(16) 0.1040(12) 0.7309(8) 0.1250 1.0000 Uani D . . .
C81 C 1.3114(13) 0.1995(12) 0.7198(8) 0.0993 1.0000 Uani D . . .
C82 C 1.3479(14) 0.2595(10) 0.6399(9) 0.1063 1.0000 Uani D . . .
C83 C 1.3857(16) 0.2242(11) 0.5710(8) 0.1305 1.0000 Uani D . . .
O84 O 1.2762(10) 0.2271(11) 0.7894(8) 0.1029 1.0000 Uani . . . .
C85 C 1.2668(13) 0.3248(15) 0.7790(13) 0.1020 1.0000 Uani . . . .
C86 C 1.2211(14) 0.3411(15) 0.8634(11) 0.1000 1.0000 Uani . . . .
N87 N 1.1190(11) 0.2971(12) 0.9119(9) 0.0933 1.0000 Uani . . . .
N88 N 1.1070(11) 0.2220(12) 0.9781(10) 0.0989 1.0000 Uani . . . .
N89 N 1.0098(11) 0.1988(12) 1.0070(10) 0.0989 1.0000 Uani . . . .
C90 C 0.9622(13) 0.2631(13) 0.9596(11) 0.0860 1.0000 Uani . . . .
C91 C 1.0299(13) 0.3310(13) 0.8994(10) 0.0892 1.0000 Uani . . . .
H91 H 1.0675 0.6565 0.7415 0.1129 1.0000 Uiso R . . .
I92 I 1.01301(9) 0.44151(9) 0.80850(7) 0.0889 1.0000 Uani . . . .
Br93 Br 0.95815(14) 0.60349(15) 0.65522(11) 0.0964 1.0000 Uani . . . .
H101 H 1.0399 0.7678 0.8411 0.1260 1.0000 Uiso R . . .
H102 H 1.0011 0.8133 0.7654 0.1260 1.0000 Uiso R . . .
H112 H 0.8647 0.7456 0.8765 0.1230 1.0000 Uiso R . . .
H111 H 0.8935 0.6836 0.8136 0.1230 1.0000 Uiso R . . .
H141 H 0.7298 0.6606 0.9341 0.1161 1.0000 Uiso R . . .
H151 H 0.5895 0.5628 1.0173 0.1120 1.0000 Uiso R . . .
C157 C 0.5437(17) 0.3908(15) 0.7181(11) 0.1949 0.62(2) Uani D P 1 2
C158 C 0.5776(15) 0.335(3) 0.6547(18) 0.1950 0.62(2) Uani D P 1 2
O159 O 0.6785(16) 0.3027(11) 0.6485(11) 0.1952 0.62(2) Uani D P 1 2
C160 C 0.7189(14) 0.2562(9) 0.5848(10) 0.1954 0.62(2) Uani D P 1 2
C161 C 0.6572(13) 0.1969(10) 0.5728(10) 0.1955 0.62(2) Uani D P 1 2
C162 C 0.6991(15) 0.1517(10) 0.5100(10) 0.1956 0.62(2) Uani D P 1 2
C163 C 0.8028(16) 0.1641(11) 0.4604(10) 0.1958 0.62(2) Uani D P 1 2
C164 C 0.8638(13) 0.2233(12) 0.4726(11) 0.1957 0.62(2) Uani D P 1 2
C165 C 0.8221(13) 0.2688(11) 0.5348(11) 0.1955 0.62(2) Uani D P 1 2
O166 O 0.845(2) 0.1199(13) 0.3949(9) 0.1962 0.62(2) Uani D P 1 2
C167 C 0.877(3) 0.0285(17) 0.4261(11) 0.1964 0.62(2) Uani D P 1 2
C168 C 0.9309(15) -0.0118(15) 0.3531(15) 0.1966 0.62(2) Uani D P 1 2
O169 O 1.0322(18) 0.0268(15) 0.3112(14) 0.1966 0.62(2) Uani D P 1 2
C170 C 1.1000(13) -0.0295(14) 0.3490(7) 0.1966 0.62(2) Uani D P 1 2
C171 C 1.1603(13) 0.0316(13) 0.3713(6) 0.1966 0.62(2) Uani D P 1 2
H171 H 0.7740 0.3752 1.1092 0.1060 1.0000 Uiso R . . .
C172 C 1.1214(14) 0.1123(13) 0.3856(7) 0.1967 0.62(2) Uani D P 1 2
C173 C 1.1810(17) 0.1737(13) 0.4084(7) 0.1966 0.62(2) Uani D P 1 2
O174 O 1.278(2) 0.1327(19) 0.407(2) 0.1966 0.62(2) Uani D P 1 2
C175 C 1.335(3) 0.1932(15) 0.426(2) 0.1966 0.62(2) Uani D P 1 2
C176 C 1.4309(18) 0.1451(16) 0.4376(10) 0.1965 0.62(2) Uani D P 1 2
H181 H 0.9140 0.4736 1.0245 0.1070 1.0000 Uiso R . . .
H202 H 0.4728 0.4775 1.1521 0.1440 1.0000 Uiso R . . .
H201 H 0.4868 0.4392 1.0750 0.1440 1.0000 Uiso R . . .
H212 H 0.4333 0.3210 1.2341 0.1400 1.0000 Uiso R . . .
H211 H 0.3475 0.3717 1.1988 0.1400 1.0000 Uiso R . . .
H231 H 0.3582 0.1767 1.2440 0.1219 1.0000 Uiso R . . .
H232 H 0.2814 0.2357 1.2022 0.1220 1.0000 Uiso R . . .
H242 H 0.3604 0.1721 1.0902 0.1280 1.0000 Uiso R . . .
H241 H 0.2951 0.1000 1.1741 0.1280 1.0000 Uiso R . . .
H262 H 0.4617 0.0440 1.0522 0.1320 1.0000 Uiso R . . .
H261 H 0.3913 -0.0223 1.1377 0.1320 1.0000 Uiso R . . .
H271 H 0.5466 -0.0638 1.1703 0.1400 1.0000 Uiso R . . .
H272 H 0.5408 -0.1013 1.0978 0.1400 1.0000 Uiso R . . .
H292 H 0.7344 -0.0863 1.0789 0.1030 1.0000 Uiso R . . .
H291 H 0.6998 -0.0899 1.0044 0.1029 1.0000 Uiso R . . .
H302 H 0.8277 0.0521 0.9935 0.1160 1.0000 Uiso R . . .
H301 H 0.8680 -0.0312 0.9528 0.1160 1.0000 Uiso R . . .
H331 H 0.9841 0.0800 0.8746 0.1320 1.0000 Uiso R . . .
H341 H 1.0992 0.1905 0.7699 0.1270 1.0000 Uiso R . . .
H361 H 0.8859 0.2792 0.6621 0.1220 1.0000 Uiso R . . .
H371 H 0.7693 0.1715 0.7698 0.1180 1.0000 Uiso R . . .
H392 H 0.9978 0.4048 0.6037 0.1250 1.0000 Uiso R . . .
H391 H 1.0329 0.3339 0.5486 0.1250 1.0000 Uiso R . . .
H401 H 1.2019 0.3892 0.4989 0.1320 1.0000 Uiso R . . .
H402 H 1.1277 0.4699 0.4746 0.1320 1.0000 Uiso R . . .
H451 H 0.5711 0.2149 1.0468 0.1021 1.0000 Uiso R . . .
H471 H 0.8392 0.3102 0.8666 0.1010 1.0000 Uiso R . . .
H491 H 0.8275 0.1885 1.1033 0.1051 1.0000 Uiso R . . .
H501 H 0.6671 0.1652 1.2092 0.1439 1.0000 Uiso R . . .
H502 H 0.6271 0.0903 1.1818 0.1440 1.0000 Uiso R . . .
H503 H 0.5659 0.1818 1.1885 0.1440 1.0000 Uiso R . . .
H571 H 0.4875 0.3878 0.7244 0.1590 0.38(2) Uiso R P 1 1
H572 H 0.5985 0.4314 0.6727 0.1590 0.38(2) Uiso R P 1 1
H582 H 0.5601 0.2364 0.7032 0.1590 0.38(2) Uiso R P 1 1
H581 H 0.5491 0.3135 0.6247 0.1590 0.38(2) Uiso R P 1 1
H611 H 0.5689 0.1951 0.5906 0.1870 0.38(2) Uiso R P 1 1
H621 H 0.6144 0.0946 0.5057 0.1950 0.38(2) Uiso R P 1 1
H641 H 0.9113 0.1638 0.4364 0.1920 0.38(2) Uiso R P 1 1
H651 H 0.8662 0.2648 0.5203 0.1820 0.38(2) Uiso R P 1 1
H672 H 0.7853 -0.0759 0.4696 0.2220 0.38(2) Uiso R P 1 1
H671 H 0.8539 -0.0195 0.4952 0.2220 0.38(2) Uiso R P 1 1
H681 H 0.9733 -0.0940 0.4154 0.2270 0.38(2) Uiso R P 1 1
H682 H 0.9227 -0.0547 0.3455 0.2270 0.38(2) Uiso R P 1 1
H701 H 1.1085 -0.0504 0.3568 0.2180 0.38(2) Uiso R P 1 1
H702 H 1.1421 0.0246 0.2686 0.2180 0.38(2) Uiso R P 1 1
H711 H 1.2450 0.0505 0.3476 0.2150 0.38(2) Uiso R P 1 1
H721 H 1.0823 0.1599 0.3774 0.2110 0.38(2) Uiso R P 1 1
H731 H 1.2315 0.2590 0.3599 0.2090 0.38(2) Uiso R P 1 1
H732 H 1.1763 0.1992 0.4530 0.2090 0.38(2) Uiso R P 1 1
H751 H 1.4014 0.2564 0.3585 0.2010 0.38(2) Uiso R P 1 1
H752 H 1.3375 0.2238 0.4554 0.2010 0.38(2) Uiso R P 1 1
H762 H 1.5070 0.1859 0.4349 0.1940 0.38(2) Uiso R P 1 1
H761 H 1.4860 0.1092 0.3976 0.1940 0.38(2) Uiso R P 1 1
H791 H 1.3384 0.0049 0.6694 0.1650 1.0000 Uiso R . . .
H801 H 1.2802 0.0640 0.7842 0.1510 1.0000 Uiso R . . .
H821 H 1.3439 0.3235 0.6323 0.1271 1.0000 Uiso R . . .
H831 H 1.4171 0.2638 0.5181 0.1490 1.0000 Uiso R . . .
H852 H 1.3334 0.3547 0.7490 0.1271 1.0000 Uiso R . . .
H851 H 1.2220 0.3494 0.7470 0.1270 1.0000 Uiso R . . .
H861 H 1.2166 0.4075 0.8573 0.1190 1.0000 Uiso R . . .
H862 H 1.2662 0.3141 0.8944 0.1190 1.0000 Uiso R . . .
H1571 H 0.4698 0.3946 0.7398 0.2130 0.62(2) Uiso R P 1 2
H1572 H 0.5733 0.4528 0.6912 0.2130 0.62(2) Uiso R P 1 2
H1582 H 0.5855 0.3750 0.5994 0.2160 0.62(2) Uiso R P 1 2
H1581 H 0.5259 0.2878 0.6704 0.2160 0.62(2) Uiso R P 1 2
H1611 H 0.5877 0.1880 0.6038 0.2340 0.62(2) Uiso R P 1 2
H1621 H 0.6590 0.1171 0.4964 0.2360 0.62(2) Uiso R P 1 2
H1641 H 0.9333 0.2321 0.4419 0.2360 0.62(2) Uiso R P 1 2
H1651 H 0.8623 0.3039 0.5477 0.2320 0.62(2) Uiso R P 1 2
H1672 H 0.9267 0.0293 0.4529 0.2570 0.62(2) Uiso R P 1 2
H1671 H 0.8183 -0.0093 0.4656 0.2571 0.62(2) Uiso R P 1 2
H1681 H 0.8987 0.0144 0.3117 0.2570 0.62(2) Uiso R P 1 2
H1682 H 0.9218 -0.0787 0.3718 0.2570 0.62(2) Uiso R P 1 2
H1701 H 1.1319 -0.0880 0.3426 0.2530 0.62(2) Uiso R P 1 2
H1702 H 1.0480 -0.0395 0.4040 0.2530 0.62(2) Uiso R P 1 2
H1711 H 1.2280 0.0269 0.3383 0.2510 0.62(2) Uiso R P 1 2
H1721 H 1.0535 0.1167 0.4184 0.2500 0.62(2) Uiso R P 1 2
H1731 H 1.1977 0.2190 0.3541 0.2470 0.62(2) Uiso R P 1 2
H1732 H 1.1539 0.2055 0.4517 0.2470 0.62(2) Uiso R P 1 2
H1751 H 1.3683 0.2360 0.3716 0.2370 0.62(2) Uiso R P 1 2
H1752 H 1.2945 0.2280 0.4643 0.2370 0.62(2) Uiso R P 1 2
H1762 H 1.4765 0.1868 0.4418 0.2350 0.62(2) Uiso R P 1 2
H1761 H 1.4699 0.1097 0.3995 0.2350 0.62(2) Uiso R P 1 2
H411 H 1.1384 0.5232 0.5808 0.1130 1.0000 Uiso R . . .

loop_
_atom_site_aniso_label
_atom_site_aniso_U_11
_atom_site_aniso_U_22
_atom_site_aniso_U_33
_atom_site_aniso_U_23
_atom_site_aniso_U_13
_atom_site_aniso_U_12
C1 0.080(11) 0.144(16) 0.103(13) -0.058(12) -0.034(10) -0.022(11)
C2 0.083(11) 0.138(16) 0.084(12) -0.042(11) -0.024(9) -0.018(11)
C3 0.066(9) 0.134(14) 0.063(9) -0.025(9) -0.014(7) -0.023(9)
C4 0.074(10) 0.119(13) 0.078(10) -0.047(9) -0.030(8) 0.005(9)
C5 0.080(10) 0.106(12) 0.060(9) -0.011(8) -0.016(8) -0.029(9)
C6 0.068(10) 0.130(15) 0.075(11) -0.025(10) -0.011(8) -0.010(9)
C7 0.094(13) 0.143(16) 0.058(9) -0.026(10) -0.031(9) -0.026(11)
O8 0.100(9) 0.139(11) 0.111(10) -0.042(8) -0.050(8) -0.011(8)
N9 0.086(9) 0.136(12) 0.079(9) -0.060(9) -0.014(7) -0.027(8)
C10 0.107(14) 0.121(15) 0.093(13) -0.043(11) -0.027(11) -0.021(11)
C11 0.084(12) 0.136(16) 0.113(15) -0.065(13) -0.044(11) 0.009(11)
O12 0.102(9) 0.111(9) 0.084(8) -0.038(7) -0.041(7) -0.001(7)
C13 0.086(11) 0.115(13) 0.068(10) -0.041(9) -0.032(8) -0.013(10)
C14 0.094(13) 0.133(15) 0.074(11) -0.032(10) -0.042(10) 0.005(11)
C15 0.080(11) 0.129(15) 0.096(13) -0.046(12) -0.029(10) -0.004(10)
C16 0.120(16) 0.109(14) 0.079(11) -0.042(10) -0.041(11) 0.010(12)
C17 0.089(11) 0.117(13) 0.079(11) -0.051(10) -0.036(9) 0.015(10)
C18 0.089(11) 0.129(14) 0.069(10) -0.039(10) -0.038(9) -0.008(10)
O19 0.096(8) 0.107(8) 0.077(7) -0.030(6) -0.025(6) -0.016(7)
C20 0.098(15) 0.15(2) 0.119(17) -0.060(15) -0.039(13) 0.032(14)
C21 0.105(15) 0.118(16) 0.114(16) -0.047(13) -0.006(12) -0.005(12)
O22 0.087(8) 0.124(10) 0.097(9) -0.040(8) -0.031(7) -0.005(7)
C23 0.086(12) 0.129(16) 0.101(14) -0.036(12) -0.023(10) -0.010(11)
C24 0.077(11) 0.143(17) 0.092(13) -0.039(12) -0.018(9) -0.034(11)
O25 0.087(8) 0.115(9) 0.104(9) -0.053(7) -0.036(7) -0.010(7)
C26 0.094(14) 0.119(15) 0.126(17) -0.032(13) -0.037(12) -0.006(11)
C27 0.119(16) 0.106(14) 0.131(17) -0.028(12) -0.049(14) -0.018(12)
O28 0.076(7) 0.120(9) 0.114(9) -0.054(8) -0.021(7) -0.010(7)
C29 0.097(12) 0.102(12) 0.080(11) -0.041(9) -0.041(9) 0.010(9)
C30 0.082(11) 0.129(15) 0.075(11) -0.034(10) -0.014(9) -0.017(10)
O31 0.089(8) 0.130(10) 0.115(10) -0.042(8) -0.047(8) -0.009(7)
C32 0.085(11) 0.112(13) 0.094(12) -0.049(10) -0.037(10) -0.004(10)
C33 0.092(13) 0.137(17) 0.138(18) -0.077(15) -0.061(13) 0.020(12)
C34 0.091(13) 0.127(16) 0.135(18) -0.070(14) -0.045(13) -0.004(12)
C35 0.071(10) 0.119(14) 0.112(15) -0.055(12) -0.022(10) -0.006(10)
C36 0.090(12) 0.117(14) 0.130(16) -0.052(13) -0.051(12) 0.002(11)
C37 0.085(12) 0.133(16) 0.115(15) -0.065(13) -0.036(11) -0.008(11)
O38 0.093(8) 0.130(10) 0.099(9) -0.040(8) -0.031(7) -0.026(7)
C39 0.100(13) 0.160(19) 0.073(11) -0.045(12) -0.027(10) -0.021(13)
C40 0.080(11) 0.169(19) 0.084(12) -0.051(12) -0.019(9) -0.024(12)
N41 0.088(10) 0.130(12) 0.095(10) -0.054(9) -0.036(8) -0.012(8)
C42 0.084(11) 0.120(14) 0.072(10) -0.034(10) -0.019(9) -0.026(10)
O43 0.075(7) 0.162(12) 0.084(8) -0.056(8) -0.016(6) -0.009(7)
N44 0.072(8) 0.102(9) 0.094(10) -0.051(8) -0.025(7) -0.005(7)
C45 0.079(10) 0.092(11) 0.095(12) -0.039(9) -0.027(9) -0.008(8)
C46 0.093(12) 0.099(12) 0.098(13) -0.048(10) -0.031(10) -0.016(9)
C47 0.106(13) 0.084(10) 0.078(10) -0.037(8) -0.040(9) -0.003(9)
C48 0.084(10) 0.109(12) 0.072(10) -0.052(9) -0.028(8) -0.007(9)
C49 0.068(9) 0.127(14) 0.077(11) -0.043(10) -0.016(8) -0.018(9)
C50 0.093(12) 0.130(15) 0.087(12) -0.046(11) -0.027(10) -0.024(11)
C51 0.068(10) 0.126(14) 0.090(12) -0.046(11) -0.014(9) -0.021(9)
N52 0.093(10) 0.124(12) 0.105(12) -0.008(9) -0.027(9) -0.048(9)
N53 0.079(10) 0.172(17) 0.091(11) -0.014(11) -0.039(9) -0.019(10)
N54 0.108(12) 0.165(16) 0.104(12) 0.003(11) -0.045(10) -0.065(12)
C55 0.101(14) 0.109(14) 0.118(16) -0.031(12) -0.054(12) -0.007(11)
I56 0.0737(7) 0.1147(9) 0.0997(9) -0.0368(7) -0.0252(6) -0.0115(6)
C57 0.095(9) 0.180(15) 0.100(10) -0.039(8) -0.019(7) -0.025(8)
C58 0.095(9) 0.180(15) 0.100(10) -0.039(8) -0.019(7) -0.025(8)
O59 0.095(9) 0.180(14) 0.100(10) -0.039(8) -0.019(7) -0.025(8)
C60 0.096(9) 0.180(14) 0.100(10) -0.039(8) -0.019(7) -0.025(8)
C61 0.096(9) 0.180(14) 0.100(10) -0.039(8) -0.019(7) -0.025(8)
C62 0.096(9) 0.180(14) 0.100(10) -0.039(8) -0.018(7) -0.025(8)
C63 0.096(9) 0.180(14) 0.100(10) -0.039(8) -0.018(7) -0.025(8)
C64 0.096(9) 0.180(14) 0.100(10) -0.039(8) -0.018(7) -0.025(8)
C65 0.096(9) 0.180(14) 0.100(10) -0.039(8) -0.019(7) -0.025(8)
O66 0.097(9) 0.180(14) 0.100(10) -0.039(8) -0.018(7) -0.025(8)
C67 0.097(9) 0.181(14) 0.101(10) -0.039(8) -0.018(7) -0.025(8)
C68 0.097(9) 0.181(14) 0.101(10) -0.039(8) -0.017(7) -0.025(8)
O69 0.097(9) 0.181(14) 0.101(10) -0.039(8) -0.017(7) -0.025(8)
C70 0.097(9) 0.181(14) 0.101(10) -0.039(8) -0.017(7) -0.025(8)
C71 0.097(9) 0.181(14) 0.100(10) -0.039(8) -0.017(7) -0.025(8)
C72 0.097(9) 0.181(15) 0.100(10) -0.039(8) -0.017(7) -0.025(8)
C73 0.097(9) 0.181(15) 0.100(10) -0.039(8) -0.017(7) -0.025(8)
O74 0.097(9) 0.181(15) 0.100(10) -0.039(8) -0.017(7) -0.025(8)
C75 0.097(9) 0.181(15) 0.100(10) -0.040(8) -0.016(7) -0.025(8)
C76 0.097(9) 0.181(15) 0.100(10) -0.040(8) -0.016(7) -0.025(8)
O77 0.165(16) 0.209(18) 0.081(9) -0.060(11) -0.017(9) 0.017(13)
C78 0.118(16) 0.15(2) 0.090(15) -0.048(14) -0.031(12) -0.009(14)
C79 0.16(2) 0.19(3) 0.080(14) -0.066(16) -0.034(14) 0.019(19)
C80 0.127(17) 0.18(2) 0.092(15) -0.050(15) -0.057(13) 0.028(16)
C81 0.078(11) 0.140(17) 0.077(12) -0.029(12) -0.018(9) -0.021(11)
C82 0.082(11) 0.155(18) 0.095(14) -0.067(14) -0.019(10) 0.000(11)
C83 0.104(16) 0.16(2) 0.127(19) -0.056(16) -0.019(13) -0.018(15)
O84 0.096(8) 0.144(12) 0.082(8) -0.050(8) -0.034(7) 0.012(8)
C85 0.055(9) 0.127(16) 0.115(15) -0.039(12) -0.013(9) -0.006(9)
C86 0.087(12) 0.136(15) 0.085(12) -0.059(11) -0.012(9) -0.019(11)
N87 0.075(9) 0.133(13) 0.080(10) -0.054(9) -0.015(7) -0.005(8)
N88 0.081(10) 0.120(12) 0.094(11) -0.033(10) -0.025(8) -0.002(8)
N89 0.066(8) 0.147(13) 0.095(10) -0.057(10) -0.021(8) 0.000(8)
C90 0.088(11) 0.115(13) 0.086(11) -0.055(10) -0.048(10) 0.014(10)
C91 0.076(10) 0.132(14) 0.063(9) -0.050(9) -0.001(8) -0.032(10)
I92 0.0794(7) 0.1188(9) 0.0720(7) -0.0381(6) -0.0175(5) -0.0118(6)
Br93 0.0818(11) 0.1326(15) 0.0824(11) -0.0360(10) -0.0266(9) -0.0214(10)
C157 0.165(11) 0.233(14) 0.140(9) 0.006(8) -0.034(8) -0.035(9)
C158 0.165(11) 0.233(14) 0.140(9) 0.006(8) -0.034(8) -0.035(9)
O159 0.165(11) 0.234(14) 0.140(9) 0.006(8) -0.034(8) -0.035(9)
C160 0.165(11) 0.234(14) 0.140(9) 0.006(8) -0.034(8) -0.035(9)
C161 0.165(11) 0.234(14) 0.140(9) 0.006(8) -0.033(8) -0.035(9)
C162 0.165(11) 0.234(14) 0.140(9) 0.006(8) -0.033(8) -0.035(9)
C163 0.165(11) 0.234(14) 0.140(9) 0.006(8) -0.033(8) -0.034(9)
C164 0.165(11) 0.234(14) 0.140(9) 0.006(8) -0.033(8) -0.034(9)
C165 0.165(11) 0.234(14) 0.140(9) 0.006(8) -0.033(8) -0.034(9)
O166 0.166(11) 0.234(14) 0.141(9) 0.006(8) -0.033(8) -0.034(9)
C167 0.166(11) 0.234(14) 0.141(9) 0.005(8) -0.032(8) -0.034(9)
C168 0.166(11) 0.234(14) 0.141(9) 0.005(8) -0.032(8) -0.034(9)
O169 0.167(11) 0.234(14) 0.141(9) 0.005(8) -0.032(8) -0.034(9)
C170 0.167(11) 0.234(14) 0.141(9) 0.005(8) -0.032(8) -0.034(9)
C171 0.167(11) 0.234(14) 0.141(9) 0.005(8) -0.032(8) -0.034(9)
C172 0.167(11) 0.234(14) 0.140(9) 0.005(8) -0.032(8) -0.034(9)
C173 0.167(11) 0.234(14) 0.140(9) 0.005(8) -0.032(8) -0.034(9)
O174 0.167(11) 0.234(14) 0.140(9) 0.005(8) -0.032(8) -0.034(9)
C175 0.167(11) 0.234(14) 0.140(9) 0.005(8) -0.032(8) -0.034(9)
C176 0.167(11) 0.234(14) 0.140(9) 0.004(8) -0.032(8) -0.034(9)

loop_
_atom_type_symbol
_atom_type_scat_dispersion_real
_atom_type_scat_dispersion_imag
_atom_type_scat_Cromer_Mann_a1
_atom_type_scat_Cromer_Mann_b1
_atom_type_scat_Cromer_Mann_a2
_atom_type_scat_Cromer_Mann_b2
_atom_type_scat_Cromer_Mann_a3
_atom_type_scat_Cromer_Mann_b3
_atom_type_scat_Cromer_Mann_a4
_atom_type_scat_Cromer_Mann_b4
_atom_type_scat_Cromer_Mann_c
_atom_type_scat_source
C 0.0020 0.0020 2.3100 20.8439 1.0200 10.2075 1.5886 0.5687 0.8650 51.6512 0.2156 'International Tables Vol C 4.2.6.8 and 6.1.1.4'
H 0.0000 0.0000 0.4930 10.5109 0.3229 26.1257 0.1402 3.1424 0.0408 57.7998 0.0030 'International Tables Vol C 4.2.6.8 and 6.1.1.4'
Br -0.2830 2.3430 17.1789 2.1723 5.2358 16.5796 5.6377 0.2609 3.9851 41.4328 2.9557 'International Tables Vol C 4.2.6.8 and 6.1.1.4'
I -0.7740 1.7190 20.1472 4.3470 18.9949 0.3814 7.5138 27.7660 2.2735 66.8776 4.0712 'International Tables Vol C 4.2.6.8 and 6.1.1.4'
N 0.0040 0.0030 12.2126 0.0057 3.1322 9.8933 2.0125 28.9975 1.1663 0.5826 -11.5290 'International Tables Vol C 4.2.6.8 and 6.1.1.4'
O 0.0070 0.0060 3.0485 13.2771 2.2868 5.7011 1.5463 0.3239 0.8670 32.9089 0.2508 'International Tables Vol C 4.2.6.8 and 6.1.1.4'

loop_
_geom_angle_atom_site_label_1
_geom_angle_atom_site_label_2
_geom_angle_atom_site_label_3
_geom_angle
_geom_angle_publ_flag
C2 C1 C6 120.3(6) yes
C2 C1 H11 119.8 no
C6 C1 H11 119.9 no
C1 C2 C3 119.7(6) yes
C1 C2 H21 119.9 no
C3 C2 H21 120.4 no
C2 C3 C4 120.4(6) yes
C2 C3 C7 116.7(10) yes
C4 C3 C7 123.0(10) yes
C3 C4 C5 119.7(6) yes
C3 C4 H41 120.2 no
C5 C4 H41 120.1 no
C4 C5 C6 119.7(6) yes
C4 C5 C42 123.8(11) yes
C6 C5 C42 116.5(11) yes
C5 C6 C1 120.2(6) yes
C5 C6 H61 119.7 no
C1 C6 H61 120.1 no
C3 C7 O8 120.4(16) yes
C3 C7 N9 118.5(15) yes
O8 C7 N9 120.8(18) yes
C7 N9 C10 121.8(15) yes
C7 N9 H91 119.3 no
C10 N9 H91 118.3 no
N9 C10 C11 112.4(16) yes
N9 C10 H101 107.6 no
C11 C10 H101 107.2 no
N9 C10 H102 109.9 no
C11 C10 H102 110.1 no
H101 C10 H102 109.5 no
C10 C11 O12 113.5(16) yes
C10 C11 H112 109.5 no
O12 C11 H112 109.1 no
C10 C11 H111 106.9 no
O12 C11 H111 108.0 no
H112 C11 H111 109.6 no
C11 O12 C13 118.5(13) yes
O12 C13 C14 122.6(11) yes
O12 C13 C18 116.9(10) yes
C14 C13 C18 120.1(7) yes
C13 C14 C15 119.7(7) yes
C13 C14 H141 120.4 no
C15 C14 H141 120.0 no
C14 C15 C16 120.4(7) yes
C14 C15 H151 119.8 no
C16 C15 H151 119.8 no
C15 C16 C17 119.3(7) yes
C15 C16 O19 126.2(11) yes
C17 C16 O19 114.3(11) yes
C16 C17 C18 120.0(7) yes
C16 C17 H171 120.3 no
C18 C17 H171 119.7 no
C17 C18 C13 119.9(6) yes
C17 C18 H181 120.3 no
C13 C18 H181 119.8 no
C16 O19 C20 115.8(15) yes
O19 C20 C21 110.9(19) yes
O19 C20 H202 108.3 no
C21 C20 H202 110.1 no
O19 C20 H201 109.8 no
C21 C20 H201 108.0 no
H202 C20 H201 109.8 no
C20 C21 O22 112.4(18) yes
C20 C21 H212 107.4 no
O22 C21 H212 107.6 no
C20 C21 H211 110.0 no
O22 C21 H211 110.1 no
H212 C21 H211 109.2 no
C21 O22 C23 114.7(15) yes
O22 C23 C24 111.9(16) yes
O22 C23 H231 108.7 no
C24 C23 H231 108.6 no
O22 C23 H232 108.6 no
C24 C23 H232 109.4 no
H231 C23 H232 109.6 no
C23 C24 O25 110.0(15) yes
C23 C24 H242 109.0 no
O25 C24 H242 109.6 no
C23 C24 H241 109.7 no
O25 C24 H241 108.9 no
H242 C24 H241 109.6 no
C24 O25 C26 113.6(14) yes
O25 C26 C27 113.2(18) yes
O25 C26 H262 108.0 no
C27 C26 H262 107.9 no
O25 C26 H261 108.7 no
C27 C26 H261 108.9 no
H262 C26 H261 110.0 no
C26 C27 O28 106.3(17) yes
C26 C27 H271 109.5 no
O28 C27 H271 110.2 no
C26 C27 H272 110.6 no
O28 C27 H272 110.5 no
H271 C27 H272 109.7 no
C27 O28 C29 110.8(15) yes
O28 C29 C30 110.0(15) yes
O28 C29 H292 108.7 no
C30 C29 H292 109.7 no
O28 C29 H291 109.7 no
C30 C29 H291 109.2 no
H292 C29 H291 109.5 no
C29 C30 O31 108.7(15) yes
C29 C30 H302 109.6 no
O31 C30 H302 110.8 no
C29 C30 H301 109.1 no
O31 C30 H301 108.9 no
H302 C30 H301 109.8 no
C30 O31 C32 115.6(12) yes
O31 C32 C33 125.0(12) yes
O31 C32 C37 115.2(11) yes
C33 C32 C37 119.7(7) yes
C32 C33 C34 120.1(7) yes
C32 C33 H331 119.8 no
C34 C33 H331 120.1 no
C33 C34 C35 120.3(7) yes
C33 C34 H341 119.5 no
C35 C34 H341 120.2 no
C34 C35 C36 119.5(7) yes
C34 C35 O38 115.9(12) yes
C36 C35 O38 124.6(12) yes
C35 C36 C37 120.1(7) yes
C35 C36 H361 119.9 no
C37 C36 H361 120.0 no
C36 C37 C32 120.2(7) yes
C36 C37 H371 120.0 no
C32 C37 H371 119.8 no
C35 O38 C39 117.6(14) yes
O38 C39 C40 109.5(16) yes
O38 C39 H392 110.2 no
C40 C39 H392 110.0 no
O38 C39 H391 109.1 no
C40 C39 H391 108.4 no
H392 C39 H391 109.6 no
C39 C40 N41 112.3(15) yes
C39 C40 H401 108.4 no
N41 C40 H401 108.2 no
C39 C40 H402 108.8 no
N41 C40 H402 109.2 no
H401 C40 H402 110.0 no
C40 N41 C42 122.9(16) yes
C40 N41 H411 116.8 no
C42 N41 H411 116.8 no
C5 C42 N41 116.7(15) yes
C5 C42 O43 121.4(15) yes
N41 C42 O43 121.9(15) yes
C45 N44 C49 120.4(6) yes
C45 N44 C50 120.1(11) yes
C49 N44 C50 119.4(11) yes
N44 C45 C46 120.3(6) yes
N44 C45 H451 119.8 no
C46 C45 H451 119.9 no
C45 C46 C47 119.5(6) yes
C45 C46 C51 116.9(10) yes
C47 C46 C51 123.5(11) yes
C46 C47 C48 119.7(6) yes
C46 C47 H471 119.9 no
C48 C47 H471 120.4 no
C47 C48 C49 120.1(6) yes
C47 C48 C90 122.6(10) yes
C49 C48 C90 117.0(10) yes
C48 C49 N44 119.8(6) yes
C48 C49 H491 120.3 no
N44 C49 H491 119.9 no
N44 C50 H501 109.9 no
N44 C50 H502 109.1 no
H501 C50 H502 109.5 no
N44 C50 H503 109.3 no
H501 C50 H503 109.6 no
H502 C50 H503 109.5 no
C46 C51 N52 119.2(17) yes
C46 C51 C55 130.6(15) yes
N52 C51 C55 110.2(17) yes
C51 N52 N53 105.8(15) yes
N52 N53 N54 108.1(12) yes
N53 N54 C55 111.9(15) yes
N53 N54 C57 110.6(9) yes
C55 N54 C57 137.0(16) yes
N53 N54 C55 111.9(15) yes
N53 N54 C157 108.4(9) yes
C55 N54 C157 139.2(17) yes
C51 C55 N54 103.9(17) yes
C51 C55 I56 132.8(14) yes
N54 C55 I56 122.6(15) yes
C55 I56 Br93 173.1(5) yes
N54 C57 C58 110.8(9) yes
N54 C57 H571 105.5 no
C58 C57 H571 109.9 no
N54 C57 H572 108.5 no
C58 C57 H572 112.2 no
H571 C57 H572 109.7 no
C57 C58 O59 108.32(10) yes
C57 C58 H582 113.7 no
O59 C58 H582 115.6 no
C57 C58 H581 106.0 no
O59 C58 H581 102.7 no
H582 C58 H581 109.6 no
C58 O59 C60 111.40(10) yes
O59 C60 C61 121.08(8) yes
O59 C60 C65 119.23(8) yes
C61 C60 C65 119.69(7) yes
C60 C61 C62 119.83(9) yes
C60 C61 H611 121.4 no
C62 C61 H611 118.5 no
C61 C62 C63 120.27(9) yes
C61 C62 H621 121.5 no
C63 C62 H621 118.1 no
C62 C63 C64 119.62(7) yes
C62 C63 O66 120.45(8) yes
C64 C63 O66 119.92(8) yes
C63 C64 C65 120.22(9) yes
C63 C64 H641 121.0 no
C65 C64 H641 118.6 no
C64 C65 C60 120.37(9) yes
C64 C65 H651 121.5 no
C60 C65 H651 118.1 no
C63 O66 C67 110.73(10) yes
O66 C67 C68 108.65(10) yes
O66 C67 H672 107.1 no
C68 C67 H672 118.5 no
O66 C67 H671 110.7 no
C68 C67 H671 101.9 no
H672 C67 H671 109.8 no
C67 C68 O69 109.00(10) yes
C67 C68 H681 108.9 no
O69 C68 H681 105.0 no
C67 C68 H682 101.0 no
O69 C68 H682 122.5 no
H681 C68 H682 110.0 no
C68 O69 C70 109.15(10) yes
O69 C70 C71 109.32(10) yes
O69 C70 H701 98.8 no
C71 C70 H701 113.8 no
O69 C70 H702 126.1 no
C71 C70 H702 99.9 no
H701 C70 H702 109.6 no
C70 C71 C72 119.96(10) yes
C70 C71 H711 122.8 no
C72 C71 H711 112.3 no
C71 C72 C73 120.31(10) yes
C71 C72 H721 111.7 no
C73 C72 H721 123.0 no
C72 C73 O74 109.44(10) yes
C72 C73 H731 115.7 no
O74 C73 H731 112.7 no
C72 C73 H732 99.7 no
O74 C73 H732 109.2 no
H731 C73 H732 109.3 no
C73 O74 C75 108.69(10) yes
O74 C75 C76 109.71(10) yes
O74 C75 H751 112.3 no
C76 C75 H751 118.8 no
O74 C75 H752 103.9 no
C76 C75 H752 100.9 no
H751 C75 H752 109.6 no
C75 C76 O77 109.7(9) yes
C75 C76 H762 105.8 no
O77 C76 H762 117.8 no
C75 C76 H761 102.3 no
O77 C76 H761 110.6 no
H762 C76 H761 109.4 no
C76 O77 C78 109.8(9) yes
C78 O77 C176 110.3(9) yes
O77 C78 C79 111.4(11) yes
O77 C78 C83 128.6(11) yes
C79 C78 C83 120.0(7) yes
C78 C79 C80 119.4(7) yes
C78 C79 H791 120.3 no
C80 C79 H791 120.2 no
C79 C80 C81 120.3(7) yes
C79 C80 H801 119.7 no
C81 C80 H801 120.0 no
C80 C81 C82 120.0(7) yes
C80 C81 O84 115.9(13) yes
C82 C81 O84 124.1(14) yes
C81 C82 C83 120.0(7) yes
C81 C82 H821 119.8 no
C83 C82 H821 120.1 no
C78 C83 C82 120.0(7) yes
C78 C83 H831 120.0 no
C82 C83 H831 120.0 no
C81 O84 C85 116.7(15) yes
O84 C85 C86 108.5(17) yes
O84 C85 H852 109.8 no
C86 C85 H852 111.0 no
O84 C85 H851 109.0 no
C86 C85 H851 109.5 no
H852 C85 H851 109.1 no
C85 C86 N87 113.3(14) yes
C85 C86 H861 109.4 no
N87 C86 H861 109.6 no
C85 C86 H862 107.7 no
N87 C86 H862 107.5 no
H861 C86 H862 109.1 no
C86 N87 N88 120.3(16) yes
C86 N87 C91 124.8(17) yes
N88 N87 C91 114.7(14) yes
N87 N88 N89 106.0(15) yes
N88 N89 C90 107.6(16) yes
C48 C90 N89 118.6(16) yes
C48 C90 C91 129.5(16) yes
N89 C90 C91 111.8(16) yes
C90 C91 N87 99.5(16) yes
C90 C91 I92 132.4(14) yes
N87 C91 I92 127.7(12) yes
C91 I92 Br93 170.8(4) yes
I92 Br93 I56 73.05(5) yes
N54 C157 C158 108.5(9) yes
N54 C157 H1571 110.3 no
C158 C157 H1571 111.0 no
N54 C157 H1572 108.6 no
C158 C157 H1572 108.7 no
H1571 C157 H1572 109.6 no
C157 C158 O159 108.29(10) yes
C157 C158 H1582 110.5 no
O159 C158 H1582 103.9 no
C157 C158 H1581 108.4 no
O159 C158 H1581 116.2 no
H1582 C158 H1581 109.5 no
C158 O159 C160 111.40(10) yes
O159 C160 C161 121.08(8) yes
O159 C160 C165 119.21(8) yes
C161 C160 C165 119.70(7) yes
C160 C161 C162 119.82(9) yes
C160 C161 H1611 122.3 no
C162 C161 H1611 117.8 no
C161 C162 C163 120.26(9) yes
C161 C162 H1621 122.1 no
C163 C162 H1621 117.4 no
C162 C163 C164 119.61(8) yes
C162 C163 O166 120.44(8) yes
C164 C163 O166 119.90(8) yes
C163 C164 C165 120.22(9) yes
C163 C164 H1641 122.1 no
C165 C164 H1641 117.7 no
C160 C165 C164 120.38(9) yes
C160 C165 H1651 117.5 no
C164 C165 H1651 121.9 no
C163 O166 C167 110.76(10) yes
O166 C167 C168 108.63(10) yes
O166 C167 H1672 111.0 no
C168 C167 H1672 107.0 no
O166 C167 H1671 109.5 no
C168 C167 H1671 110.9 no
H1672 C167 H1671 109.8 no
C167 C168 O169 108.99(10) yes
C167 C168 H1681 107.0 no
O169 C168 H1681 102.1 no
C167 C168 H1682 109.4 no
O169 C168 H1682 119.0 no
H1681 C168 H1682 109.6 no
C168 O169 C170 109.16(10) yes
O169 C170 C171 109.33(10) yes
O169 C170 H1701 130.8 no
C171 C170 H1701 114.6 no
O169 C170 H1702 91.1 no
C171 C170 H1702 89.8 no
H1701 C170 H1702 109.6 no
C170 C171 C172 119.96(10) yes
C170 C171 H1711 104.8 no
C172 C171 H1711 121.9 no
C171 C172 C173 120.31(10) yes
C171 C172 H1721 121.5 no
C173 C172 H1721 104.8 no
C172 C173 O174 109.44(10) yes
C172 C173 H1731 92.6 no
O174 C173 H1731 102.9 no
C172 C173 H1732 126.8 no
O174 C173 H1732 111.6 no
H1731 C173 H1732 109.3 no
C173 O174 C175 108.69(10) yes
O174 C175 C176 109.71(10) yes
O174 C175 H1751 102.9 no
C176 C175 H1751 96.6 no
O174 C175 H1752 116.0 no
C176 C175 H1752 119.0 no
H1751 C175 H1752 109.5 no
C175 C176 O77 109.8(9) yes
C175 C176 H1762 112.3 no
O77 C176 H1762 99.7 no
C175 C176 H1761 118.5 no
O77 C176 H1761 105.1 no
H1762 C176 H1761 109.5 no

loop_
_geom_bond_atom_site_label_1
_geom_bond_atom_site_label_2
_geom_bond_distance
_geom_bond_publ_flag
C1 C2 1.386(9) yes
C1 C6 1.391(9) yes
C1 H11 0.931 no
C2 C3 1.393(9) yes
C2 H21 0.927 no
C3 C4 1.401(9) yes
C3 C7 1.49(2) yes
C4 C5 1.393(9) yes
C4 H41 0.928 no
C5 C6 1.399(9) yes
C5 C42 1.493(19) yes
C6 H61 0.930 no
C7 O8 1.24(2) yes
C7 N9 1.31(2) yes
N9 C10 1.48(2) yes
N9 H91 0.860 no
C10 C11 1.47(3) yes
C10 H101 0.968 no
C10 H102 0.968 no
C11 O12 1.41(2) yes
C11 H112 0.970 no
C11 H111 0.970 no
O12 C13 1.376(16) yes
C13 C14 1.395(9) yes
C13 C18 1.395(9) yes
C14 C15 1.397(9) yes
C14 H141 0.928 no
C15 C16 1.400(9) yes
C15 H151 0.931 no
C16 C17 1.402(9) yes
C16 O19 1.380(16) yes
C17 C18 1.400(9) yes
C17 H171 0.932 no
C18 H181 0.927 no
O19 C20 1.40(2) yes
C20 C21 1.47(3) yes
C20 H202 0.969 no
C20 H201 0.969 no
C21 O22 1.38(2) yes
C21 H212 0.971 no
C21 H211 0.971 no
O22 C23 1.40(2) yes
C23 C24 1.44(3) yes
C23 H231 0.968 no
C23 H232 0.970 no
C24 O25 1.43(2) yes
C24 H242 0.970 no
C24 H241 0.971 no
O25 C26 1.35(2) yes
C26 C27 1.52(3) yes
C26 H262 0.968 no
C26 H261 0.970 no
C27 O28 1.45(2) yes
C27 H271 0.969 no
C27 H272 0.969 no
O28 C29 1.42(2) yes
C29 C30 1.51(2) yes
C29 H292 0.971 no
C29 H291 0.969 no
C30 O31 1.41(2) yes
C30 H302 0.971 no
C30 H301 0.974 no
O31 C32 1.385(17) yes
C32 C33 1.397(9) yes
C32 C37 1.392(9) yes
C33 C34 1.395(9) yes
C33 H331 0.930 no
C34 C35 1.395(9) yes
C34 H341 0.930 no
C35 C36 1.400(9) yes
C35 O38 1.373(17) yes
C36 C37 1.399(9) yes
C36 H361 0.928 no
C37 H371 0.928 no
O38 C39 1.38(2) yes
C39 C40 1.52(3) yes
C39 H392 0.972 no
C39 H391 0.973 no
C40 N41 1.46(2) yes
C40 H401 0.972 no
C40 H402 0.969 no
N41 C42 1.34(2) yes
N41 H411 0.859 no
C42 O43 1.23(2) yes
N44 C45 1.391(9) yes
N44 C49 1.385(8) yes
N44 C50 1.425(19) yes
C45 C46 1.394(9) yes
C45 H451 0.928 no
C46 C47 1.399(9) yes
C46 C51 1.51(2) yes
C47 C48 1.405(9) yes
C47 H471 0.930 no
C48 C49 1.392(9) yes
C48 C90 1.476(19) yes
C49 H491 0.930 no
C50 H501 0.958 no
C50 H502 0.959 no
C50 H503 0.958 no
C51 N52 1.34(2) yes
C51 C55 1.36(3) yes
N52 N53 1.36(2) yes
N53 N54 1.29(2) yes
N54 C55 1.34(2) yes
N54 C57 1.471(10) yes
N54 C55 1.34(2) yes
N54 C157 1.465(9) yes
C55 I56 2.07(2) yes
I56 Br93 3.178(2) yes
C57 C58 1.527(7) yes
C57 H571 0.968 no
C57 H572 0.969 no
C58 O59 1.434(7) yes
C58 H582 0.971 no
C58 H581 0.967 no
O59 C60 1.438(7) yes
C60 C61 1.402(6) yes
C60 C65 1.401(6) yes
C61 C62 1.409(6) yes
C61 H611 0.930 no
C62 C63 1.403(6) yes
C62 H621 0.931 no
C63 C64 1.398(6) yes
C63 O66 1.439(7) yes
C64 C65 1.402(6) yes
C64 H641 0.931 no
C65 H651 0.930 no
O66 C67 1.428(7) yes
C67 C68 1.523(7) yes
C67 H672 0.971 no
C67 H671 0.973 no
C68 O69 1.430(7) yes
C68 H681 0.970 no
C68 H682 0.969 no
O69 C70 1.432(7) yes
C70 C71 1.519(7) yes
C70 H701 0.969 no
C70 H702 0.970 no
C71 C72 1.341(7) yes
C71 H711 0.933 no
C72 C73 1.522(7) yes
C72 H721 0.931 no
C73 O74 1.432(7) yes
C73 H731 0.972 no
C73 H732 0.971 no
O74 C75 1.434(7) yes
C75 C76 1.521(7) yes
C75 H751 0.972 no
C75 H752 0.971 no
C76 O77 1.433(10) yes
C76 H762 0.969 no
C76 H761 0.971 no
O77 C78 1.429(18) yes
O77 C78 1.429(18) yes
O77 C176 1.437(9) yes
C78 C79 1.400(9) yes
C78 C83 1.395(9) yes
C79 C80 1.398(9) yes
C79 H791 0.928 no
C80 C81 1.396(9) yes
C80 H801 0.929 no
C81 C82 1.388(9) yes
C81 O84 1.339(16) yes
C82 C83 1.394(9) yes
C82 H821 0.932 no
C83 H831 0.931 no
O84 C85 1.43(2) yes
C85 C86 1.50(2) yes
C85 H852 0.969 no
C85 H851 0.971 no
C86 N87 1.48(2) yes
C86 H861 0.973 no
C86 H862 0.970 no
N87 N88 1.35(2) yes
N87 C91 1.37(2) yes
N88 N89 1.311(19) yes
N89 C90 1.38(2) yes
C90 C91 1.38(2) yes
C91 I92 2.02(2) yes
I92 Br93 3.359(2) yes
C157 C158 1.520(7) yes
C157 H1571 0.969 no
C157 H1572 0.969 no
C158 O159 1.427(7) yes
C158 H1582 0.968 no
C158 H1581 0.969 no
O159 C160 1.429(7) yes
C160 C161 1.401(6) yes
C160 C165 1.398(6) yes
C161 C162 1.405(6) yes
C161 H1611 0.931 no
C162 C163 1.401(6) yes
C162 H1621 0.930 no
C163 C164 1.397(6) yes
C163 O166 1.433(7) yes
C164 C165 1.397(6) yes
C164 H1641 0.930 no
C165 H1651 0.930 no
O166 C167 1.423(7) yes
C167 C168 1.521(7) yes
C167 H1672 0.972 no
C167 H1671 0.969 no
C168 O169 1.429(7) yes
C168 H1681 0.969 no
C168 H1682 0.969 no
O169 C170 1.431(7) yes
C170 C171 1.519(7) yes
C170 H1701 0.970 no
C170 H1702 0.971 no
C171 C172 1.340(7) yes
C171 H1711 0.931 no
C172 C173 1.521(7) yes
C172 H1721 0.931 no
C173 O174 1.433(7) yes
C173 H1731 0.971 no
C173 H1732 0.971 no
O174 C175 1.435(7) yes
C175 C176 1.522(7) yes
C175 H1751 0.971 no
C175 H1752 0.971 no
C176 H1762 0.970 no
C176 H1761 0.970 no

loop_
_geom_hbond_atom_site_label_D
_geom_hbond_atom_site_label_H
_geom_hbond_atom_site_label_A
_geom_hbond_site_symmetry_A
_geom_hbond_angle_DHA
_geom_hbond_distance_DH
_geom_hbond_distance_HA
_geom_hbond_distance_DA
_geom_hbond_publ_flag
C10 H102 O169 2_766 171.0 0.968 2.493 3.45(3) yes
C17 H171 O8 2_767 165.5 0.932 2.522 3.43(3) yes
C23 H231 O74 1_456 151.5 0.968 2.508 3.39(3) yes
C45 H451 O22 . 129.8 0.928 2.530 3.20(3) yes
C45 H451 O25 . 136.4 0.928 2.557 3.29(3) yes
C49 H491 O8 2_767 121.9 0.930 2.487 3.08(3) yes
C50 H501 O8 2_767 151.3 0.958 2.244 3.12(3) yes
C50 H503 O22 . 150.9 0.958 2.567 3.44(3) yes
C64 H641 O69 . 130.7 0.931 2.561 3.25(3) yes
C67 H672 O74 2_756 128.2 0.971 2.223 2.92(3) yes
C67 H672 C175 2_756 155.6 0.971 2.409 3.32(3) yes
C67 H671 C72 2_756 126.8 0.973 2.395 3.08(3) yes
C67 H671 C171 2_756 159.1 0.973 2.273 3.20(3) yes
C67 H671 C172 2_756 138.1 0.973 2.303 3.10(3) yes
C167 H671 C72 2_756 162.4 1.177 2.395 3.53(3) yes
C167 H671 C171 2_756 146 1.177 2.273 3.32(3) yes
C167 H671 C172 2_756 157 1.177 2.303 3.42(3) yes
C167 H671 C173 2_756 149 1.177 2.423 3.49(3) yes
C167 H671 O174 2_756 139 1.177 2.427 3.41(3) yes
C171 H711 O74 . 122.1 1.140 2.279 3.04(3) yes
C75 H752 C83 . 127.5 0.971 2.390 3.08(3) yes
C175 H752 C83 . 145 0.806 2.390 3.08(3) yes
C158 H1582 O43 2_766 141.3 0.968 2.490 3.30(3) yes
C167 H1671 O174 2_756 156.2 0.969 2.498 3.41(3) yes
C170 H1702 C167 . 122.4 0.971 2.454 3.09(3) yes

loop_
_platon_squeeze_void_nr
_platon_squeeze_void_average_x
_platon_squeeze_void_average_y
_platon_squeeze_void_average_z
_platon_squeeze_void_volume
_platon_squeeze_void_count_electrons
_platon_squeeze_void_content
1 0.105 0.958 0.846 17 3 ' '
2 0.447 0.997 0.310 15 2 ' '
3 0.553 0.003 0.690 15 2 ' '
4 0.895 0.042 0.154 17 3 ' '
